data_7150029
loop_
_publ_author_name
'ter Wiel, Matthijs K. J.'
'Vicario, Javier'
'Davey, Stephen G.'
'Meetsma, Auke'
'Feringa, Ben L.'

_publ_section_title
;
 New procedure for the preparation of highly sterically hindered
 alkenes using a hypervalent iodine reagent.
;
_journal_issue 1
_journal_name_full 'Organic &amp; biomolecular chemistry'
_journal_page_first 28
_journal_page_last 30
_journal_volume 3
_journal_year 2005
_chemical_absolute_configuration ad
_chemical_compound_source 'see text'
_chemical_formula_moiety 'C27 H20 O S'
_chemical_formula_sum 'C27 H20 O S'
_chemical_formula_weight 392.52
_chemical_name_systematic ' ?'
_space_group_IT_number 19
_symmetry_cell_setting orthorhombic
_symmetry_Int_Tables_number 19
_symmetry_space_group_name_Hall 'P 2ac 2ab'
_symmetry_space_group_name_H-M 'P 21 21 21'
_atom_sites_solution_hydrogens geom
_atom_sites_solution_primary heavy
_atom_sites_solution_secondary direct
_audit_creation_date '2004-06-29  09:19:05'
_audit_creation_method
;
PLATON <TABLE ACC> option
SHELXL97-2 & Manual Editing
;
_audit_update_record
;
?
;
_cell_angle_alpha 90
_cell_angle_beta 90
_cell_angle_gamma 90
_cell_formula_units_Z 4
_cell_length_a 6.4273(3)
_cell_length_b 15.6636(8)
_cell_length_c 18.9920(9)
_cell_measurement_reflns_used 6446
_cell_measurement_temperature 100(1)
_cell_measurement_theta_max 29.45
_cell_measurement_theta_min 2.60
_cell_volume 1912.01(16)
_computing_cell_refinement 'SAINT, Bruker Version 6.02A, 2000'
_computing_data_collection 'SMART, Bruker Version 5.624, 2001'
_computing_data_reduction 'XPREP, Bruker Version 5.1/NT, 2000'
_computing_molecular_graphics
;
PLUTO (Meetsma, 2003)
PLATON (Spek, 1994)
;
_computing_publication_material 'PLATON (Spek, 2003)'
_computing_structure_refinement 'SHELXL-97 (Sheldrick, 1997)'
_computing_structure_solution
;
DIRDIF-99 (Beurskens et al., 1999)
;
_diffrn_ambient_temperature 100(1)
_diffrn_detector_area_resol_mean '4096x4096 / 62x62 (binned 512)'
_diffrn_measured_fraction_theta_full 0.990
_diffrn_measured_fraction_theta_max 0.992
_diffrn_measurement_device_type
;
Bruker Smart Apex
;
_diffrn_measurement_method 'phi and omega scans'
_diffrn_radiation_detector
;
CCD area-detector
;
_diffrn_radiation_monochromator 'parallel mounted graphite'
_diffrn_radiation_source 'fine focus sealed Siemens Mo tube '
_diffrn_radiation_type MoK\a
_diffrn_radiation_wavelength 0.71073
_diffrn_reflns_av_R_equivalents 0.0203
_diffrn_reflns_av_sigmaI/netI 0.0195
_diffrn_reflns_limit_h_max 8
_diffrn_reflns_limit_h_min -8
_diffrn_reflns_limit_k_max 20
_diffrn_reflns_limit_k_min -20
_diffrn_reflns_limit_l_max 25
_diffrn_reflns_limit_l_min -24
_diffrn_reflns_number 17580
_diffrn_reflns_reduction_process
;
Intensity data were corrected for Lorentz and polarization
effects, decay and absorption and reduced to F~o~^2^
using SAINT (Bruker, 2000) and SADABS (Sheldrick, 2001)
;
_diffrn_reflns_theta_full 25.00
_diffrn_reflns_theta_max 28.28
_diffrn_reflns_theta_min 2.51
_exptl_absorpt_coefficient_mu 0.186
_exptl_absorpt_correction_T_max 0.9345
_exptl_absorpt_correction_T_min 0.8686
_exptl_absorpt_correction_type multi-scan
_exptl_absorpt_process_details '(SADABS, Sheldrick, Bruker, 2000))'
_exptl_crystal_colour colorless
_exptl_crystal_density_diffrn 1.363
_exptl_crystal_density_method 'not measured'
_exptl_crystal_description prism
_exptl_crystal_F_000 824
_exptl_crystal_size_max 0.51
_exptl_crystal_size_mid 0.42
_exptl_crystal_size_min 0.37
_refine_diff_density_max 0.107
_refine_diff_density_min -0.076
_refine_diff_density_rms 0.021
_refine_ls_abs_structure_details
;
Enantiomorph twin refinement
Flack, H.D. & Bernardinelli, G. (1999, 2000)
;
_refine_ls_abs_structure_Flack 0.59(5)
_refine_ls_extinction_method none
_refine_ls_goodness_of_fit_ref 0.956
_refine_ls_hydrogen_treatment refall
_refine_ls_matrix_type full
_refine_ls_number_parameters 343
_refine_ls_number_reflns 4735
_refine_ls_number_restraints 0
_refine_ls_restrained_S_all 0.956
_refine_ls_R_factor_all 0.0298
_refine_ls_R_factor_gt 0.0292
_refine_ls_shift/su_max 0.001
_refine_ls_shift/su_mean 0.000
_refine_ls_structure_factor_coef Fsqd
_refine_ls_weighting_details 'calc w=1/[\s^2^(Fo^2^)+(0.0568P)^2^+0.4536P] where P=(Fo^2^+2Fc^2^)/3'
_refine_ls_weighting_scheme calc
_refine_ls_wR_factor_gt 0.0767
_refine_ls_wR_factor_ref 0.0773
_reflns_number_gt 4646
_reflns_number_total 4735
_reflns_threshold_expression I>2\s(I)
_cod_data_source_file b414959a-2.txt
_cod_data_source_block 1
_cod_depositor_comments
;
The following automatic conversions were performed:
'_symmetry_cell_setting' value 'Orthorhombic' changed to 'orthorhombic'
according to '/home/saulius/struct/CIF-dictionaries/cif_core.dic'
dictionary named 'cif_core.dic' version 2.4.1 from
2010-06-29.

'_exptl_absorpt_correction_type' value 'Multi-Scan' changed
to 'multi-scan' according to
'/home/saulius/struct/CIF-dictionaries/cif_core.dic' dictionary named
'cif_core.dic' version 2.4.1 from 2010-06-29.

Automatic conversion script
Id: cif_fix_enum 1527 2010-12-29 10:47:43Z saulius 
;
_cod_database_code 7150029
_vrn_publ_code_squeezed_elec 0.0
_vrn_publ_code_void_volume 0.0
_vrn_publ_code_frame_time_sec 5.0
_vrn_publ_code_meas_time_hour 5.5

loop_
_symmetry_equiv_pos_as_xyz
x,y,z
1/2-x,-y,1/2+z
1/2+x,1/2-y,-z
-x,1/2+y,1/2-z

loop_
_atom_site_aniso_label
_atom_site_aniso_U_11
_atom_site_aniso_U_22
_atom_site_aniso_U_33
_atom_site_aniso_U_23
_atom_site_aniso_U_13
_atom_site_aniso_U_12
S 0.0115(1) 0.0193(1) 0.0138(1) -0.0005(1) 0.0001(1) -0.0004(1)
O 0.0135(4) 0.0215(4) 0.0195(4) -0.0008(3) -0.0008(3) 0.0006(4)
C1 0.0184(6) 0.0157(5) 0.0102(5) 0.0014(4) 0.0030(4) 0.0014(5)
C2 0.0249(7) 0.0178(6) 0.0126(5) 0.0008(4) 0.0002(5) -0.0017(5)
C3 0.0417(9) 0.0155(6) 0.0150(6) 0.0001(5) 0.0033(6) 0.0018(6)
C4 0.0364(8) 0.0224(6) 0.0149(6) 0.0025(5) 0.0029(5) 0.0123(6)
C5 0.0233(7) 0.0268(7) 0.0148(6) 0.0021(5) 0.0020(5) 0.0076(6)
C6 0.0184(6) 0.0179(5) 0.0120(5) 0.0011(4) 0.0017(5) 0.0017(5)
C7 0.0171(6) 0.0162(5) 0.0133(5) 0.0024(4) 0.0019(4) -0.0010(5)
C8 0.0205(6) 0.0219(6) 0.0150(5) 0.0009(4) -0.0001(5) -0.0058(5)
C9 0.0298(7) 0.0210(6) 0.0133(5) -0.0029(5) 0.0033(5) -0.0048(5)
C10 0.0268(7) 0.0192(6) 0.0172(6) -0.0038(5) 0.0064(5) 0.0024(5)
C11 0.0181(6) 0.0193(6) 0.0159(6) -0.0006(4) 0.0013(5) 0.0012(5)
C12 0.0170(6) 0.0140(5) 0.0113(5) 0.0007(4) 0.0023(4) -0.0002(4)
C13 0.0123(5) 0.0148(5) 0.0117(5) -0.0004(4) -0.0001(4) 0.0002(5)
C14 0.0122(5) 0.0132(5) 0.0112(5) 0.0017(4) 0.0006(4) -0.0005(4)
C15 0.0136(5) 0.0142(5) 0.0108(5) 0.0006(4) -0.0003(4) 0.0023(4)
C16 0.0147(5) 0.0138(5) 0.0114(5) 0.0016(4) -0.0024(4) 0.0019(4)
C17 0.0168(6) 0.0161(5) 0.0137(5) 0.0011(4) 0.0012(5) 0.0004(5)
C18 0.0228(7) 0.0166(6) 0.0194(6) 0.0013(5) -0.0001(5) -0.0033(5)
C19 0.0286(7) 0.0149(5) 0.0180(6) -0.0030(5) -0.0016(5) 0.0012(5)
C20 0.0214(6) 0.0178(5) 0.0163(5) -0.0011(4) 0.0016(5) 0.0042(5)
C21 0.0171(6) 0.0152(5) 0.0124(5) 0.0016(4) -0.0021(5) 0.0028(5)
C22 0.0135(6) 0.0217(6) 0.0138(5) 0.0006(4) 0.0019(5) 0.0033(5)
C23 0.0119(5) 0.0206(5) 0.0142(5) 0.0019(4) -0.0012(4) -0.0006(4)
C24 0.0141(6) 0.0167(5) 0.0118(5) 0.0004(4) -0.0024(4) 0.0005(4)
C25 0.0163(6) 0.0161(5) 0.0145(5) -0.0012(4) 0.0003(5) -0.0017(5)
C26 0.0157(6) 0.0119(5) 0.0134(5) 0.0004(4) 0.0002(4) 0.0005(4)
C27 0.0195(6) 0.0175(6) 0.0166(6) 0.0029(4) -0.0007(5) 0.0019(5)

loop_
_atom_site_label
_atom_site_type_symbol
_atom_site_thermal_displace_type
_atom_site_fract_x
_atom_site_fract_y
_atom_site_fract_z
_atom_site_occupancy
_atom_site_U_iso_or_equiv
_atom_site_calc_flag
_atom_site_refinement_flags
S S Uani 1.01488(5) 0.10601(2) 0.17811(1) 1.000 0.0149(1) . .
O O Uani 0.39882(14) 0.10262(6) 0.05637(5) 1.000 0.0182(2) . .
C1 C Uani 0.6617(2) 0.18899(8) 0.11399(6) 1.000 0.0148(3) . .
C2 C Uani 0.7361(2) 0.27092(8) 0.12921(7) 1.000 0.0184(3) . .
C3 C Uani 0.6175(3) 0.34219(8) 0.11171(7) 1.000 0.0241(4) . .
C4 C Uani 0.4246(3) 0.33301(9) 0.08020(7) 1.000 0.0246(4) . .
C5 C Uani 0.3496(2) 0.25235(9) 0.06290(7) 1.000 0.0216(4) . .
C6 C Uani 0.4716(2) 0.18186(8) 0.07885(6) 1.000 0.0161(3) . .
C7 C Uani 0.5532(2) 0.04615(8) 0.03635(6) 1.000 0.0155(3) . .
C8 C Uani 0.5095(2) -0.00980(8) -0.01865(6) 1.000 0.0191(3) . .
C9 C Uani 0.6631(3) -0.06649(9) -0.04078(7) 1.000 0.0214(3) . .
C10 C Uani 0.8579(2) -0.06542(9) -0.00923(7) 1.000 0.0211(4) . .
C11 C Uani 0.8999(2) -0.00920(8) 0.04559(7) 1.000 0.0178(3) . .
C12 C Uani 0.7464(2) 0.04635(7) 0.06996(6) 1.000 0.0141(3) . .
C13 C Uani 0.77101(18) 0.10713(8) 0.13054(6) 1.000 0.0129(3) . .
C14 C Uani 0.75796(19) 0.07039(7) 0.20565(6) 1.000 0.0122(3) . .
C15 C Uani 0.62435(18) 0.11227(8) 0.26148(6) 1.000 0.0129(3) . .
C16 C Uani 0.65047(19) 0.18778(7) 0.30293(6) 1.000 0.0133(3) . .
C17 C Uani 0.8325(2) 0.23958(8) 0.30367(6) 1.000 0.0155(3) . .
C18 C Uani 0.8514(2) 0.30637(8) 0.35029(7) 1.000 0.0196(4) . .
C19 C Uani 0.6894(2) 0.32702(8) 0.39713(7) 1.000 0.0205(3) . .
C20 C Uani 0.5107(2) 0.27990(8) 0.39723(7) 1.000 0.0185(3) . .
C21 C Uani 0.4873(2) 0.20825(7) 0.35157(6) 1.000 0.0149(3) . .
C22 C Uani 0.3096(2) 0.15518(8) 0.35754(7) 1.000 0.0163(3) . .
C23 C Uani 0.29512(19) 0.08062(8) 0.31983(7) 1.000 0.0156(3) . .
C24 C Uani 0.45622(19) 0.05891(8) 0.27261(6) 1.000 0.0142(3) . .
C25 C Uani 0.4742(2) -0.02201(8) 0.22970(6) 1.000 0.0156(3) . .
C26 C Uani 0.7090(2) -0.02511(7) 0.21260(6) 1.000 0.0137(3) . .
C27 C Uani 0.8343(2) -0.06800(8) 0.27138(7) 1.000 0.0179(3) . .
H2 H Uiso 0.86906 0.27760 0.15172 1.00(3) 0.019(3) . .
H3 H Uiso 0.67230 0.39680 0.12375 1.00(3) 0.029(3) . .
H4 H Uiso 0.34215 0.38271 0.06886 1.00(3) 0.034(3) . .
H5 H Uiso 0.21822 0.24236 0.03871 1.00(4) 0.031(3) . .
H8 H Uiso 0.37782 -0.00872 -0.04229 1.00(3) 0.025(3) . .
H9 H Uiso 0.64382 -0.10494 -0.07559 1.00(3) 0.029(3) . .
H10 H Uiso 0.96715 -0.10345 -0.02272 1.00(3) 0.028(3) . .
H11 H Uiso 1.02641 -0.00630 0.06775 1.00(3) 0.015(3) . .
H17 H Uiso 0.94377 0.22688 0.27469 1.00(3) 0.020(3) . .
H18 H Uiso 0.98281 0.33786 0.34987 1.00(4) 0.031(3) . .
H19 H Uiso 0.70360 0.37226 0.42913 1.00(3) 0.018(3) . .
H20 H Uiso 0.40087 0.29101 0.42793 1.00(3) 0.019(3) . .
H21 H Uiso 0.20690 0.16997 0.38856 1.00(3) 0.022(3) . .
H23 H Uiso 0.18280 0.04217 0.32358 1.00(3) 0.017(3) . .
H25 H Uiso 0.42150 -0.07179 0.25294 1.00(3) 0.016(3) . .
H25' H Uiso 0.39221 -0.01455 0.18619 1.00(3) 0.034(3) . .
H26 H Uiso 0.73484 -0.05223 0.16828 1.00(3) 0.010(3) . .
H27 H Uiso 0.98189 -0.06584 0.25982 1.00(3) 0.024(3) . .
H27' H Uiso 0.81487 -0.04099 0.31663 1.00(3) 0.023(3) . .
H27" H Uiso 0.79148 -0.12821 0.27699 1.00(3) 0.031(3) . .

loop_
_atom_type_symbol
_atom_type_description
_atom_type_scat_dispersion_real
_atom_type_scat_dispersion_imag
_atom_type_scat_source
S S 0.1246 0.1234 'International Tables Vol C Tables 4.2.6.8 and 6.1.1.4'
O O 0.0106 0.0060 'International Tables Vol C Tables 4.2.6.8 and 6.1.1.4'
H H 0.0000 0.0000 'International Tables Vol C Tables 4.2.6.8 and 6.1.1.4'
C C 0.0033 0.0016 'International Tables Vol C Tables 4.2.6.8 and 6.1.1.4'

loop_
_geom_angle_atom_site_label_1
_geom_angle_atom_site_label_2
_geom_angle_atom_site_label_3
_geom_angle
_geom_angle_site_symmetry_1
_geom_angle_site_symmetry_2
_geom_angle_site_symmetry_3
_geom_angle_publ_flag
C13 S C14 50.24(5) . . . yes
C6 O C7 114.41(10) . . . yes
C2 C1 C6 118.09(11) . . . no
C2 C1 C13 125.61(11) . . . no
C6 C1 C13 116.29(11) . . . no
C1 C2 C3 119.93(13) . . . no
C2 C3 C4 120.69(13) . . . no
C3 C4 C5 120.44(14) . . . no
C4 C5 C6 118.37(13) . . . no
O C6 C1 120.75(11) . . . yes
O C6 C5 116.88(11) . . . yes
C1 C6 C5 122.34(12) . . . no
O C7 C8 117.67(11) . . . yes
O C7 C12 120.74(10) . . . yes
C8 C7 C12 121.59(11) . . . no
C7 C8 C9 119.00(12) . . . no
C8 C9 C10 120.09(12) . . . no
C9 C10 C11 120.41(12) . . . no
C10 C11 C12 120.43(12) . . . no
C7 C12 C11 118.43(11) . . . no
C7 C12 C13 116.45(11) . . . no
C11 C12 C13 125.12(11) . . . no
S C13 C1 121.35(9) . . . yes
S C13 C12 117.88(9) . . . yes
S C13 C14 65.24(6) . . . yes
C1 C13 C12 109.45(10) . . . no
C1 C13 C14 119.30(10) . . . no
C12 C13 C14 117.83(10) . . . no
S C14 C13 64.53(6) . . . yes
S C14 C15 125.67(8) . . . yes
S C14 C26 120.65(8) . . . yes
C13 C14 C15 121.17(10) . . . no
C13 C14 C26 117.07(10) . . . no
C15 C14 C26 104.23(9) . . . no
C14 C15 C16 132.61(11) . . . no
C14 C15 C24 106.77(10) . . . no
C16 C15 C24 120.49(11) . . . no
C15 C16 C17 124.96(11) . . . no
C15 C16 C21 116.97(10) . . . no
C17 C16 C21 117.85(10) . . . no
C16 C17 C18 120.81(11) . . . no
C17 C18 C19 121.08(12) . . . no
C18 C19 C20 119.94(12) . . . no
C19 C20 C21 120.88(12) . . . no
C16 C21 C20 119.38(11) . . . no
C16 C21 C22 120.65(10) . . . no
C20 C21 C22 119.86(11) . . . no
C21 C22 C23 120.78(12) . . . no
C22 C23 C24 119.12(11) . . . no
C15 C24 C23 121.67(11) . . . no
C15 C24 C25 111.40(10) . . . no
C23 C24 C25 126.93(11) . . . no
C24 C25 C26 102.39(10) . . . no
C14 C26 C25 100.83(9) . . . no
C14 C26 C27 112.49(10) . . . no
C25 C26 C27 111.98(10) . . . no
C1 C2 H2 119.69 . . . no
C3 C2 H2 120.38 . . . no
C2 C3 H3 117.40 . . . no
C4 C3 H3 121.88 . . . no
C3 C4 H4 120.27 . . . no
C5 C4 H4 119.27 . . . no
C4 C5 H5 123.89 . . . no
C6 C5 H5 117.71 . . . no
C7 C8 H8 121.24 . . . no
C9 C8 H8 119.73 . . . no
C8 C9 H9 123.30 . . . no
C10 C9 H9 116.61 . . . no
C9 C10 H10 122.64 . . . no
C11 C10 H10 116.93 . . . no
C10 C11 H11 123.20 . . . no
C12 C11 H11 116.37 . . . no
C16 C17 H17 120.49 . . . no
C18 C17 H17 118.59 . . . no
C17 C18 H18 117.03 . . . no
C19 C18 H18 121.88 . . . no
C18 C19 H19 120.75 . . . no
C20 C19 H19 119.30 . . . no
C19 C20 H20 122.49 . . . no
C21 C20 H20 116.58 . . . no
C21 C22 H21 118.99 . . . no
C23 C22 H21 120.16 . . . no
C22 C23 H23 123.76 . . . no
C24 C23 H23 117.12 . . . no
C24 C25 H25 114.03 . . . no
C24 C25 H25' 108.14 . . . no
C26 C25 H25 114.63 . . . no
C26 C25 H25' 110.45 . . . no
H25 C25 H25' 107.06 . . . no
C14 C26 H26 108.75 . . . no
C25 C26 H26 111.61 . . . no
C27 C26 H26 110.79 . . . no
C26 C27 H27 109.42 . . . no
C26 C27 H27' 112.85 . . . no
C26 C27 H27" 110.53 . . . no
H27 C27 H27' 108.13 . . . no
H27 C27 H27" 109.18 . . . no
H27' C27 H27" 106.62 . . . no

loop_
_geom_bond_atom_site_label_1
_geom_bond_atom_site_label_2
_geom_bond_distance
_geom_bond_site_symmetry_1
_geom_bond_site_symmetry_2
_geom_bond_publ_flag
S C13 1.8092(12) . . yes
S C14 1.8198(12) . . yes
O C6 1.3934(16) . . yes
O C7 1.3826(16) . . yes
C1 C2 1.3997(18) . . no
C1 C6 1.3967(18) . . no
C1 C13 1.4955(18) . . no
C2 C3 1.392(2) . . no
C3 C4 1.384(3) . . no
C4 C5 1.392(2) . . no
C5 C6 1.3877(19) . . no
C7 C8 1.3921(17) . . no
C7 C12 1.3962(18) . . no
C8 C9 1.393(2) . . no
C9 C10 1.388(2) . . no
C10 C11 1.3901(19) . . no
C11 C12 1.3945(18) . . no
C12 C13 1.5017(16) . . no
C13 C14 1.5405(16) . . no
C14 C15 1.5140(16) . . no
C14 C26 1.5343(16) . . no
C15 C16 1.4307(17) . . no
C15 C24 1.3824(17) . . no
C16 C17 1.4239(17) . . no
C16 C21 1.4339(17) . . no
C17 C18 1.3759(18) . . no
C18 C19 1.4072(18) . . no
C19 C20 1.3653(18) . . no
C20 C21 1.4262(17) . . no
C21 C22 1.4172(18) . . no
C22 C23 1.3731(18) . . no
C23 C24 1.4114(17) . . no
C24 C25 1.5113(17) . . no
C25 C26 1.5444(18) . . no
C26 C27 1.5317(18) . . no
C2 H2 0.9613 . . no
C3 H3 0.9529 . . no
C4 H4 0.9660 . . no
C5 H5 0.9740 . . no
C8 H8 0.9582 . . no
C9 H9 0.9029 . . no
C10 H10 0.9558 . . no
C11 H11 0.9167 . . no
C17 H17 0.9241 . . no
C18 H18 0.9781 . . no
C19 H19 0.9380 . . no
C20 H20 0.9320 . . no
C22 H21 0.9146 . . no
C23 H23 0.9428 . . no
C25 H25 0.9579 . . no
C25 H25' 0.9870 . . no
C26 H26 0.9574 . . no
C27 H27 0.9743 . . no
C27 H27' 0.9660 . . no
C27 H27" 0.9882 . . no

loop_
_geom_contact_atom_site_label_1
_geom_contact_atom_site_label_2
_geom_contact_distance
_geom_contact_site_symmetry_1
_geom_contact_site_symmetry_2
_geom_contact_publ_flag
S O 3.3820(10) . 1_655 no
S C6 3.6854(13) . 1_655 no
S C17 3.3820(12) . . no
S C23 3.2630(13) . 1_655 no
S C24 3.4368(12) . 1_655 no
S H2 2.8902 . . no
S H11 2.7374 . . no
S H17 2.6754 . . no
S H23 3.1301 . 1_655 no
S H25' 3.0775 . 1_655 no
S H27 3.1143 . . no
O S 3.3820(10) . 1_455 no
C1 C16 3.5891(16) . . no
C2 C16 3.5895(18) . . no
C2 C17 3.4063(18) . . no
C6 S 3.6854(13) . 1_455 no
C10 C22 3.5981(19) . 2_654 no
C11 C26 3.4100(18) . . no
C16 C1 3.5891(16) . . no
C16 C2 3.5895(18) . . no
C17 S 3.3820(12) . . no
C17 C2 3.4063(18) . . no
C17 C22 3.4925(18) . 1_655 no
C19 C25 3.5355(18) . 4_655 no
C22 C10 3.5981(19) . 2_655 no
C22 C17 3.4925(18) . 1_455 no
C23 S 3.2630(13) . 1_455 no
C24 S 3.4368(12) . 1_455 no
C25 C19 3.5355(18) . 4_645 no
C26 C11 3.4100(18) . . no
C3 H25 2.9131 . 4_655 no
C5 H5 3.0568 . 3_555 no
C6 H5 2.9844 . 3_555 no
C7 H4 2.9468 . 3_555 no
C8 H4 3.0730 . 3_555 no
C8 H19 2.8599 . 4_645 no
C10 H4 3.0795 . 3_555 no
C11 H4 2.9645 . 3_555 no
C11 H26 2.6475 . . no
C12 H26 2.4242 . . no
C12 H4 2.9265 . 3_555 no
C14 H17 3.0255 . . no
C15 H27' 2.8913 . . no
C16 H9 2.9588 . 2_655 no
C17 H21 3.0950 . 1_655 no
C17 H2 2.9560 . . no
C18 H27 3.0867 . 4_755 no
C19 H25' 2.9896 . 4_655 no
C21 H10 2.9121 . 2_655 no
C22 H17 3.0440 . 1_455 no
C22 H10 2.8084 . 2_655 no
C23 H8 3.0596 . 2_555 no
C23 H3 3.0793 . 4_645 no
C24 H27' 2.9088 . . no
C27 H23 2.9963 . 1_655 no
C27 H18 2.9764 . 4_745 no
H2 S 2.8902 . . no
H2 C17 2.9560 . . no
H2 H17 2.5132 . . no
H3 C23 3.0793 . 4_655 no
H3 H25 2.4678 . 4_655 no
H4 C7 2.9468 . 3_455 no
H4 C8 3.0730 . 3_455 no
H4 C10 3.0795 . 3_455 no
H4 C11 2.9645 . 3_455 no
H4 C12 2.9265 . 3_455 no
H5 C5 3.0568 . 3_455 no
H5 C6 2.9844 . 3_455 no
H8 C23 3.0596 . 2_554 no
H9 C16 2.9588 . 2_654 no
H9 H21 2.5656 . 2_554 no
H10 C21 2.9121 . 2_654 no
H10 C22 2.8084 . 2_654 no
H11 S 2.7374 . . no
H11 H19 2.5755 . 4_745 no
H17 S 2.6754 . . no
H17 C14 3.0255 . . no
H17 C22 3.0440 . 1_655 no
H17 H2 2.5132 . . no
H18 C27 2.9764 . 4_755 no
H18 H26 2.5251 . 4_755 no
H18 H27 2.5820 . 4_755 no
H19 C8 2.8599 . 4_655 no
H19 H11 2.5755 . 4_755 no
H20 H21 2.3891 . . no
H21 C17 3.0950 . 1_455 no
H21 H20 2.3891 . . no
H21 H9 2.5656 . 2_555 no
H23 S 3.1301 . 1_455 no
H23 C27 2.9963 . 1_455 no
H23 H27 2.4487 . 1_455 no
H25 H27" 2.5777 . . no
H25 C3 2.9131 . 4_645 no
H25 H3 2.4678 . 4_645 no
H25' S 3.0775 . 1_455 no
H25' C19 2.9896 . 4_645 no
H26 C11 2.6475 . . no
H26 C12 2.4242 . . no
H26 H18 2.5251 . 4_745 no
H27 S 3.1143 . . no
H27 H23 2.4487 . 1_655 no
H27 C18 3.0867 . 4_745 no
H27 H18 2.5820 . 4_745 no
H27' C15 2.8913 . . no
H27' C24 2.9088 . . no
H27" H25 2.5777 . . no

loop_
_geom_hbond_atom_site_label_D
_geom_hbond_atom_site_label_H
_geom_hbond_atom_site_label_A
_geom_hbond_distance_DH
_geom_hbond_distance_HA
_geom_hbond_distance_DA
_geom_hbond_angle_DHA
_geom_hbond_site_symmetry_A
_geom_hbond_publ_flag
C11 H11 S 0.9200 2.7400 3.1839(13) 111.00 . yes
C17 H17 S 0.9200 2.6800 3.3820(12) 134.00 . yes

loop_
_geom_torsion_atom_site_label_1
_geom_torsion_atom_site_label_2
_geom_torsion_atom_site_label_3
_geom_torsion_atom_site_label_4
_geom_torsion
_geom_torsion_site_symmetry_1
_geom_torsion_site_symmetry_2
_geom_torsion_site_symmetry_3
_geom_torsion_site_symmetry_4
_geom_torsion_publ_flag
C14 S C13 C1 110.49(11) . . . . no
C14 S C13 C12 -109.73(11) . . . . no
C13 S C14 C15 -111.33(12) . . . . no
C13 S C14 C26 107.67(11) . . . . no
C7 O C6 C1 -32.97(15) . . . . no
C7 O C6 C5 145.29(11) . . . . no
C6 O C7 C8 -145.73(11) . . . . no
C6 O C7 C12 33.61(15) . . . . no
C6 C1 C2 C3 2.39(19) . . . . no
C13 C1 C2 C3 -179.23(12) . . . . no
C2 C1 C6 O 173.92(11) . . . . no
C2 C1 C6 C5 -4.25(18) . . . . no
C13 C1 C6 O -4.61(16) . . . . no
C13 C1 C6 C5 177.22(11) . . . . no
C2 C1 C13 S 3.41(17) . . . . no
C2 C1 C13 C12 -139.34(12) . . . . no
C2 C1 C13 C14 80.67(16) . . . . no
C6 C1 C13 S -178.19(9) . . . . no
C6 C1 C13 C12 39.06(14) . . . . no
C6 C1 C13 C14 -100.93(13) . . . . no
C1 C2 C3 C4 0.9(2) . . . . no
C2 C3 C4 C5 -2.6(2) . . . . no
C3 C4 C5 C6 0.8(2) . . . . no
C4 C5 C6 O -175.58(12) . . . . no
C4 C5 C6 C1 2.66(19) . . . . no
O C7 C8 C9 178.95(11) . . . . no
C12 C7 C8 C9 -0.38(19) . . . . no
O C7 C12 C11 -177.08(11) . . . . no
O C7 C12 C13 3.23(16) . . . . no
C8 C7 C12 C11 2.24(18) . . . . no
C8 C7 C12 C13 -177.45(11) . . . . no
C7 C8 C9 C10 -1.5(2) . . . . no
C8 C9 C10 C11 1.4(2) . . . . no
C9 C10 C11 C12 0.5(2) . . . . no
C10 C11 C12 C7 -2.29(18) . . . . no
C10 C11 C12 C13 177.37(12) . . . . no
C7 C12 C13 S 177.25(9) . . . . no
C7 C12 C13 C1 -38.54(14) . . . . no
C7 C12 C13 C14 102.11(13) . . . . no
C11 C12 C13 S -2.42(16) . . . . no
C11 C12 C13 C1 141.79(12) . . . . no
C11 C12 C13 C14 -77.56(15) . . . . no
S C13 C14 C15 117.82(11) . . . . no
S C13 C14 C26 -112.99(10) . . . . no
C1 C13 C14 S -113.46(11) . . . . no
C1 C13 C14 C15 4.36(16) . . . . no
C1 C13 C14 C26 133.54(12) . . . . no
C12 C13 C14 S 109.81(10) . . . . no
C12 C13 C14 C15 -132.37(12) . . . . no
C12 C13 C14 C26 -3.19(16) . . . . no
S C14 C15 C16 3.72(19) . . . . no
S C14 C15 C24 -172.08(9) . . . . no
C13 C14 C15 C16 -75.65(17) . . . . no
C13 C14 C15 C24 108.56(12) . . . . no
C26 C14 C15 C16 149.76(13) . . . . no
C26 C14 C15 C24 -26.04(12) . . . . no
S C14 C26 C25 -174.93(8) . . . . no
S C14 C26 C27 65.62(12) . . . . no
C13 C14 C26 C25 -99.92(11) . . . . no
C13 C14 C26 C27 140.63(11) . . . . no
C15 C14 C26 C25 36.90(11) . . . . no
C15 C14 C26 C27 -82.55(12) . . . . no
C14 C15 C16 C17 -5.7(2) . . . . no
C14 C15 C16 C21 179.79(12) . . . . no
C24 C15 C16 C17 169.59(12) . . . . no
C24 C15 C16 C21 -4.88(17) . . . . no
C14 C15 C24 C23 -177.39(11) . . . . no
C14 C15 C24 C25 3.62(13) . . . . no
C16 C15 C24 C23 6.20(18) . . . . no
C16 C15 C24 C25 -172.79(10) . . . . no
C15 C16 C17 C18 -173.62(12) . . . . no
C21 C16 C17 C18 0.81(17) . . . . no
C15 C16 C21 C20 176.26(11) . . . . no
C15 C16 C21 C22 0.06(17) . . . . no
C17 C16 C21 C20 1.39(17) . . . . no
C17 C16 C21 C22 -174.82(11) . . . . no
C16 C17 C18 C19 -1.87(19) . . . . no
C17 C18 C19 C20 0.7(2) . . . . no
C18 C19 C20 C21 1.61(19) . . . . no
C19 C20 C21 C16 -2.62(18) . . . . no
C19 C20 C21 C22 173.62(12) . . . . no
C16 C21 C22 C23 3.67(19) . . . . no
C20 C21 C22 C23 -172.52(12) . . . . no
C21 C22 C23 C24 -2.55(19) . . . . no
C22 C23 C24 C15 -2.40(19) . . . . no
C22 C23 C24 C25 176.43(12) . . . . no
C15 C24 C25 C26 19.88(13) . . . . no
C23 C24 C25 C26 -159.05(12) . . . . no
C24 C25 C26 C14 -33.94(11) . . . . no
C24 C25 C26 C27 85.87(11) . . . . no

loop_
_cod_related_entry_id
_cod_related_entry_database
_cod_related_entry_code
1 ChemSpider 21188949
